data_7111076
loop_
_publ_author_name
'Marchi, Caroline'
'Delapierre, Guillaume'
'Fotiadu, Fr\'ed\'eric'
'Buono, G\'erard'

_publ_section_title
;
 First totally diastereoselective opening of chiral triquinphosphoranes. A
 new access to enantiopure oxazaphospholidines
;
_journal_issue 22
_journal_name_full 'Chemical Communications'
_journal_page_first 2227
_journal_paper_doi 10.1039/b005884j
_journal_year 2000
_chemical_formula_sum 'C29 H37 B N3 O3 P'
_chemical_formula_weight 517.418
_chemical_name_systematic
; 
? 
;
_space_group_IT_number 169
_symmetry_cell_setting hexagonal
_symmetry_space_group_name_Hall 'P 61'
_symmetry_space_group_name_H-M 'P 61'
_atom_sites_solution_hydrogens geom
_atom_sites_solution_primary direct
_atom_sites_solution_secondary difmap
_audit_creation_method SHELXL-97
_cell_angle_alpha 90.
_cell_angle_beta 90.
_cell_angle_gamma 120.
_cell_formula_units_Z 6
_cell_length_a 13.0505(5)
_cell_length_b 13.0505(5)
_cell_length_c 29.9705(7)
_cell_measurement_reflns_used 22135
_cell_measurement_temperature 293(2)
_cell_measurement_theta_max 22.69
_cell_measurement_theta_min 1
_cell_volume 4420.6(3)
_computing_structure_refinement 'SHELXL-97 (Sheldrick, 1997)'
_computing_structure_solution 'SHELXS-97 (Sheldrick, 1990)'
_diffrn_ambient_temperature 293(2)
_diffrn_measured_fraction_theta_full 0.920
_diffrn_measured_fraction_theta_max 0.920
_diffrn_measurement_device_type KappaCCD
_diffrn_measurement_method Phi-scan
_diffrn_radiation_monochromator graphite
_diffrn_radiation_source 'fine-focus sealed tube'
_diffrn_radiation_type MoK\a
_diffrn_radiation_wavelength 0.71070
_diffrn_reflns_av_R_equivalents 0.0000
_diffrn_reflns_av_sigmaI/netI 0.0301
_diffrn_reflns_limit_h_max 14
_diffrn_reflns_limit_h_min 1
_diffrn_reflns_limit_k_max 0
_diffrn_reflns_limit_k_min -11
_diffrn_reflns_limit_l_max 25
_diffrn_reflns_limit_l_min -25
_diffrn_reflns_number 3610
_diffrn_reflns_theta_full 22.69
_diffrn_reflns_theta_max 22.69
_diffrn_reflns_theta_min 1.80
_exptl_absorpt_coefficient_mu 0.126
_exptl_absorpt_correction_type none
_exptl_crystal_density_diffrn 1.166
_exptl_crystal_density_meas ?
_exptl_crystal_density_method 'not measured'
_exptl_crystal_F_000 1656
_exptl_crystal_size_max 0.4
_exptl_crystal_size_mid 0.3
_exptl_crystal_size_min 0.3
_refine_diff_density_max 0.313
_refine_diff_density_min -0.346
_refine_diff_density_rms 0.119
_refine_ls_abs_structure_details 'Flack H D (1983), Acta Cryst. A39, 876-881'
_refine_ls_abs_structure_Flack 0.46(19)
_refine_ls_extinction_method none
_refine_ls_goodness_of_fit_ref 1.185
_refine_ls_hydrogen_treatment mixed
_refine_ls_matrix_type full
_refine_ls_number_parameters 366
_refine_ls_number_reflns 3610
_refine_ls_number_restraints 0
_refine_ls_restrained_S_all 1.185
_refine_ls_R_factor_all 0.0730
_refine_ls_R_factor_gt 0.0595
_refine_ls_shift/su_max 3.883
_refine_ls_shift/su_mean 0.597
_refine_ls_structure_factor_coef Fsqd
_refine_ls_weighting_details 'calc w=1/[\s^2^(Fo^2^)+(0.1000P)^2^+1.7300P] where P=(Fo^2^+2Fc^2^)/3'
_refine_ls_weighting_scheme calc
_refine_ls_wR_factor_gt 0.1509
_refine_ls_wR_factor_ref 0.1746
_reflns_number_gt 3328
_reflns_number_total 3610
_reflns_threshold_expression >2sigma(I)
_cod_data_source_file b005884jsup1.cif
_cod_data_source_block shelxl
_cod_depositor_comments
;
The following automatic conversions were performed:

'_exptl_crystal_density_meas' value 'none' was changed to '?' - the
value is perceived as not measured.

Automatic conversion script
Id: cif_fix_values 3008 2015-01-20 13:52:24Z robertas 
;
_cod_original_cell_volume 4420.3(3)
_cod_original_sg_symbol_H-M P61
_cod_database_code 7111076

loop_
_symmetry_equiv_pos_as_xyz
'x, y, z'
'-x, -y, z+1/2'
'-y, x-y, z+1/3'
'-x+y, -x, z+2/3'
'x-y, x, z+1/6'
'y, -x+y, z+5/6'

loop_
_atom_site_label
_atom_site_type_symbol
_atom_site_fract_x
_atom_site_fract_y
_atom_site_fract_z
_atom_site_U_iso_or_equiv
_atom_site_adp_type
_atom_site_occupancy
_atom_site_symmetry_multiplicity
_atom_site_calc_flag
_atom_site_refinement_flags
P1 P 0.75411(11) 0.21595(12) 0.2230 0.0571(4) Uani 1 1 d .
O2 O 0.8545(3) 0.2320(3) 0.25658(14) 0.0604(10) Uani 1 1 d .
O3 O 0.9502(4) 0.0182(3) 0.24504(14) 0.0650(10) Uani 1 1 d .
N4 N 0.9923(4) 0.1757(3) 0.19988(15) 0.0500(10) Uani 1 1 d .
O5 O 0.7330(3) 0.3255(4) 0.22795(16) 0.0730(11) Uani 1 1 d .
N6 N 0.8102(4) 0.2511(4) 0.17274(17) 0.0567(11) Uani 1 1 d .
N7 N 0.9324(4) -0.0104(4) 0.17078(17) 0.0646(13) Uani 1 1 d .
H7 H 0.9417 0.0242 0.1417 0.050 Uiso 1 1 d R
C8 C 0.9777(5) 0.3190(5) 0.2496(2) 0.0610(14) Uani 1 1 d .
H8A H 1.0105 0.3648 0.2767 0.031(11) Uiso 1 1 d R
H8B H 0.9844 0.3728 0.2260 0.053(14) Uiso 1 1 d R
C9 C 1.0467(4) 0.2586(5) 0.2370(2) 0.0553(13) Uani 1 1 d .
H9 H 1.0464 0.2129 0.2631 0.061(17) Uiso 1 1 d R
C10 C 0.7025(6) 0.3128(5) 0.1212(2) 0.0738(18) Uani 1 1 d .
H10A H 0.7005 0.2626 0.1004 0.069(17) Uiso 1 1 d R
H10B H 0.6215 0.2747 0.1352 0.079(17) Uiso 1 1 d R
C11 C 0.8062(5) 0.3520(4) 0.1536(2) 0.0577(14) Uani 1 1 d .
H11 H 0.8806 0.4161 0.1376 0.062(17) Uiso 1 1 d R
C12 C 0.8518(5) 0.1844(5) 0.14660(19) 0.0601(14) Uani 1 1 d .
H12A H 0.8448 0.1971 0.1151 0.045(13) Uiso 1 1 d R
H12B H 0.8016 0.1007 0.1527 0.065(16) Uiso 1 1 d R
C13 C 0.9799(5) 0.2202(5) 0.1571(2) 0.0575(14) Uani 1 1 d .
H13A H 1.0097 0.1902 0.1339 0.070(13) Uiso 1 1 d R
H13B H 1.0281 0.3058 0.1573 0.036(11) Uiso 1 1 d R
C14 C 0.9572(4) 0.0580(5) 0.2071(2) 0.0534(14) Uani 1 1 d .
H15 H 0.5826 0.4230 0.1344 0.070(19) Uiso 1 1 d R
C15 C 0.6334(5) 0.4588(5) 0.1107(2) 0.0674(16) Uani 1 1 d .
H16 H 0.5847 0.5792 0.0997 0.11(3) Uiso 1 1 d R
C16 C 0.6366(6) 0.5535(6) 0.0899(3) 0.082(2) Uani 1 1 d .
H17 H 0.7145 0.6764 0.0439 0.11(3) Uiso 1 1 d R
C17 C 0.7128(9) 0.6104(8) 0.0568(3) 0.113(3) Uani 1 1 d .
H18 H 0.9239 -0.1488 0.2023 0.072(18) Uiso 1 1 d R
C18 C 0.8896(7) -0.1371(5) 0.1755(2) 0.0765(18) Uani 1 1 d .
H19A H 0.8698 0.4717 0.2048 0.097(18) Uiso 1 1 d R
H19B H 0.7476 0.4506 0.1866 0.053(14) Uiso 1 1 d R
C19 C 0.7937(5) 0.4134(5) 0.1943(2) 0.0701(17) Uani 1 1 d .
H20A H 1.1810 0.3900 0.1999 0.11(2) Uiso 1 1 d R
H20B H 1.2000 0.4175 0.2511 0.10(3) Uiso 1 1 d R
C20 C 1.1762(5) 0.3533(6) 0.2280(3) 0.083(2) Uani 1 1 d .
C21 C 1.2615(5) 0.3080(6) 0.2294(3) 0.083(2) Uani 1 1 d .
H22A H 1.0258 -0.1297 0.1363 0.08(3) Uiso 1 1 d R
H22B H 0.9097 -0.1686 0.1089 0.09(2) Uiso 1 1 d R
H22C H 0.9187 -0.2589 0.1409 0.099(18) Uiso 1 1 d R
C22 C 0.9388(8) -0.1774(6) 0.1371(3) 0.095(2) Uani 1 1 d .
B23 B 0.6173(6) 0.0679(7) 0.2332(3) 0.093(3) Uani 1 1 d .
H23A H 0.5562 0.0578 0.2128 0.140 Uiso 1 1 calc R
H23B H 0.5906 0.0646 0.2633 0.140 Uiso 1 1 calc R
H23C H 0.6355 0.0059 0.2286 0.140 Uiso 1 1 calc R
H25 H 0.8368 0.6120 0.0197 0.18(4) Uiso 1 1 d R
C24 C 0.7578(8) -0.2103(6) 0.1779(3) 0.096(3) Uani 1 1 d .
H26 H 0.8360 0.4479 0.0530 0.084(19) Uiso 1 1 d R
C25 C 0.7869(11) 0.5733(11) 0.0426(4) 0.142(4) Uani 1 1 d .
H33 H 1.3556 0.4096 0.2808 0.13(3) Uiso 1 1 d R
C26 C 0.7846(8) 0.4745(9) 0.0629(3) 0.113(3) Uani 1 1 d .
H34 H 1.4886 0.3445 0.2846 0.14(4) Uiso 1 1 d R
C30 C 0.7052(6) 0.4154(5) 0.0971(2) 0.0693(16) Uani 1 1 d .
H31 H 1.4754 0.2016 0.2334 0.14(3) Uiso 1 1 d R
C33 C 1.3498(7) 0.3514(11) 0.2609(4) 0.127(4) Uani 1 1 d .
H35 H 0.7480 -0.3368 0.2207 0.11(6) Uiso 1 1 d R
C34 C 1.4286(12) 0.313(2) 0.2630(6) 0.186(8) Uani 1 1 d .
H36 H 0.5621 -0.4423 0.2228 0.35(9) Uiso 1 1 d R
C31 C 1.4234(14) 0.231(2) 0.2329(8) 0.201(9) Uani 1 1 d .
H37 H 1.3243 0.1261 0.1795 0.25(7) Uiso 1 1 d R
C35 C 0.7052(16) -0.3115(9) 0.2035(4) 0.161(6) Uani 1 1 d .
H38 H 1.2042 0.2070 0.1750 0.11(3) Uiso 1 1 d R
C36 C 0.586(3) -0.3826(16) 0.2046(7) 0.244(16) Uani 1 1 d .
H40 H 0.4353 -0.4080 0.1868 0.19(2) Uiso 1 1 d R
C37 C 1.3385(14) 0.1893(13) 0.2010(7) 0.185(6) Uani 1 1 d .
H39 H 0.5161 -0.2297 0.1394 0.30(11) Uiso 1 1 d R
C38 C 1.2593(8) 0.2324(9) 0.1983(4) 0.115(3) Uani 1 1 d .
H41 H 0.7164 -0.1181 0.1412 0.081(17) Uiso 1 1 d R
C40 C 0.5143(14) -0.355(2) 0.1805(10) 0.270(18) Uani 1 1 d .
C39 C 0.5616(10) -0.2546(15) 0.1569(8) 0.236(10) Uani 1 1 d .
C41 C 0.6837(9) -0.1831(8) 0.1554(4) 0.133(4) Uani 1 1 d .

loop_
_atom_site_aniso_label
_atom_site_aniso_U_11
_atom_site_aniso_U_22
_atom_site_aniso_U_33
_atom_site_aniso_U_23
_atom_site_aniso_U_13
_atom_site_aniso_U_12
P1 0.0493(8) 0.0626(9) 0.0672(11) 0.0013(7) 0.0013(7) 0.0339(7)
O2 0.055(2) 0.077(2) 0.056(2) -0.0023(18) 0.0015(17) 0.0384(19)
O3 0.092(3) 0.067(2) 0.040(3) 0.0115(19) 0.0043(19) 0.043(2)
N4 0.055(2) 0.054(3) 0.048(3) 0.011(2) 0.007(2) 0.033(2)
O5 0.077(3) 0.085(3) 0.079(3) 0.000(2) 0.006(2) 0.057(2)
N6 0.066(3) 0.057(2) 0.061(3) 0.004(2) -0.001(2) 0.041(2)
N7 0.109(4) 0.058(3) 0.043(3) 0.010(2) 0.009(2) 0.055(3)
C8 0.061(3) 0.059(3) 0.063(4) -0.012(3) -0.011(3) 0.030(3)
C9 0.048(3) 0.057(3) 0.065(4) 0.002(3) -0.002(2) 0.029(2)
C10 0.091(5) 0.063(3) 0.084(5) -0.020(3) -0.035(3) 0.051(3)
C11 0.053(3) 0.053(3) 0.072(4) -0.001(3) -0.010(2) 0.030(2)
C12 0.091(4) 0.063(3) 0.049(4) 0.001(2) -0.006(3) 0.056(3)
C13 0.074(3) 0.058(3) 0.056(4) 0.013(3) 0.017(3) 0.044(3)
C14 0.057(3) 0.064(3) 0.054(5) 0.006(3) 0.007(3) 0.041(3)
C15 0.065(3) 0.073(4) 0.077(4) -0.002(3) -0.020(3) 0.044(3)
C16 0.086(5) 0.074(4) 0.096(6) -0.007(4) -0.029(4) 0.048(4)
C17 0.136(7) 0.110(6) 0.117(8) 0.031(6) -0.013(6) 0.080(6)
C18 0.120(6) 0.070(4) 0.060(4) 0.003(3) -0.005(4) 0.063(4)
C19 0.081(4) 0.062(3) 0.087(5) -0.015(3) -0.021(3) 0.050(3)
C20 0.051(3) 0.071(4) 0.119(6) 0.008(4) -0.002(3) 0.024(3)
C21 0.054(3) 0.105(5) 0.095(6) 0.029(4) 0.013(4) 0.044(3)
C22 0.131(7) 0.084(4) 0.100(6) -0.008(4) -0.001(5) 0.075(5)
B23 0.060(4) 0.082(5) 0.120(8) 0.029(5) 0.005(4) 0.022(4)
C24 0.136(7) 0.061(4) 0.089(6) -0.007(4) 0.037(5) 0.048(5)
C25 0.176(10) 0.186(10) 0.104(8) 0.064(7) 0.036(7) 0.120(9)
C26 0.136(7) 0.158(8) 0.093(6) 0.016(6) 0.013(5) 0.111(6)
C30 0.091(4) 0.074(4) 0.061(4) -0.009(3) -0.025(3) 0.055(3)
C33 0.058(5) 0.166(9) 0.144(9) 0.024(8) -0.001(5) 0.048(5)
C34 0.094(8) 0.32(2) 0.178(14) 0.117(14) 0.035(9) 0.130(12)
C31 0.111(8) 0.30(2) 0.27(2) 0.168(17) 0.086(12) 0.160(12)
C35 0.250(14) 0.090(6) 0.089(7) 0.009(5) 0.075(9) 0.044(9)
C36 0.25(3) 0.116(11) 0.214(19) -0.023(11) 0.17(2) -0.021(16)
C37 0.131(10) 0.214(12) 0.268(17) 0.051(12) 0.097(12) 0.129(9)
C38 0.099(6) 0.167(9) 0.114(7) 0.016(6) 0.022(5) 0.092(6)
C40 0.126(12) 0.167(16) 0.38(3) -0.16(2) 0.107(16) -0.030(11)
C39 0.088(6) 0.150(9) 0.41(2) -0.169(13) 0.036(11) 0.016(8)
C41 0.119(7) 0.076(6) 0.198(11) -0.041(6) 0.019(7) 0.044(6)

loop_
_atom_type_symbol
_atom_type_description
_atom_type_scat_dispersion_real
_atom_type_scat_dispersion_imag
_atom_type_scat_source
C C 0.0033 0.0016 'International Tables Vol C Tables 4.2.6.8 and 6.1.1.4'
H H 0.0000 0.0000 'International Tables Vol C Tables 4.2.6.8 and 6.1.1.4'
P P 0.1023 0.0942 'International Tables Vol C Tables 4.2.6.8 and 6.1.1.4'
O O 0.0106 0.0060 'International Tables Vol C Tables 4.2.6.8 and 6.1.1.4'
N N 0.0061 0.0033 'International Tables Vol C Tables 4.2.6.8 and 6.1.1.4'
B B 0.0013 0.0007 'International Tables Vol C Tables 4.2.6.8 and 6.1.1.4'

loop_
_geom_angle_atom_site_label_1
_geom_angle_atom_site_label_2
_geom_angle_atom_site_label_3
_geom_angle
O2 P1 O5 109.0(2)
O2 P1 N6 108.9(2)
O5 P1 N6 95.0(2)
O2 P1 B23 109.3(3)
O5 P1 B23 113.9(3)
N6 P1 B23 119.8(4)
C8 O2 P1 122.4(3)
C14 N4 C13 122.8(5)
C14 N4 C9 118.2(4)
C13 N4 C9 119.1(4)
C19 O5 P1 112.3(3)
C11 N6 C12 121.2(4)
C11 N6 P1 113.6(3)
C12 N6 P1 125.0(3)
C14 N7 C18 120.2(5)
C14 N7 H7 119.4
C18 N7 H7 120.4
O2 C8 C9 110.2(4)
O2 C8 H8A 109.7
C9 C8 H8A 109.7
O2 C8 H8B 109.6
C9 C8 H8B 109.4
H8A C8 H8B 108.2
N4 C9 C8 112.4(4)
N4 C9 C20 113.2(5)
C8 C9 C20 109.0(4)
N4 C9 H9 107.6
C8 C9 H9 107.1
C20 C9 H9 107.2
C30 C10 C11 112.5(5)
C30 C10 H10A 107.2
C11 C10 H10A 112.6
C30 C10 H10B 101.0
C11 C10 H10B 115.8
H10A C10 H10B 106.8
N6 C11 C19 102.9(5)
N6 C11 C10 111.8(4)
C19 C11 C10 112.2(4)
N6 C11 H11 118.1
C19 C11 H11 104.6
C10 C11 H11 107.1
N6 C12 C13 112.6(4)
N6 C12 H12A 109.0
C13 C12 H12A 109.3
N6 C12 H12B 109.0
C13 C12 H12B 109.0
H12A C12 H12B 107.9
N4 C13 C12 112.6(4)
N4 C13 H13A 109.0
C12 C13 H13A 109.2
N4 C13 H13B 108.5
C12 C13 H13B 109.5
H13A C13 H13B 108.0
O3 C14 N7 121.7(5)
O3 C14 N4 121.6(5)
N7 C14 N4 116.7(5)
C16 C15 C30 121.1(7)
C16 C15 H15 120.0
C30 C15 H15 118.9
C17 C16 C15 121.3(7)
C17 C16 H16 120.2
C15 C16 H16 118.5
C16 C17 C25 120.2(7)
C16 C17 H17 119.1
C25 C17 H17 120.7
N7 C18 C24 113.2(5)
N7 C18 C22 109.0(5)
C24 C18 C22 111.2(6)
N7 C18 H18 108.3
C24 C18 H18 109.6
C22 C18 H18 105.2
O5 C19 C11 107.8(4)
O5 C19 H19A 110.2
C11 C19 H19A 110.1
O5 C19 H19B 109.6
C11 C19 H19B 109.3
H19A C19 H19B 109.8
C21 C20 C9 114.3(5)
C21 C20 H20A 110.3
C9 C20 H20A 109.1
C21 C20 H20B 109.2
C9 C20 H20B 107.8
H20A C20 H20B 105.9
C38 C21 C33 118.9(8)
C38 C21 C20 121.5(7)
C33 C21 C20 119.4(9)
C18 C22 H22A 110.5
C18 C22 H22B 111.3
H22A C22 H22B 107.7
C18 C22 H22C 111.0
H22A C22 H22C 106.9
H22B C22 H22C 109.3
P1 B23 H23A 109.5
P1 B23 H23B 109.4
H23A B23 H23B 109.5
P1 B23 H23C 109.5
H23A B23 H23C 109.5
H23B B23 H23C 109.5
C41 C24 C35 116.5(11)
C41 C24 C18 123.3(7)
C35 C24 C18 120.2(11)
C17 C25 C26 119.9(9)
C17 C25 H25 118.9
C26 C25 H25 121.1
C30 C26 C25 119.8(8)
C30 C26 H26 119.9
C25 C26 H26 120.3
C15 C30 C26 117.6(6)
C15 C30 C10 120.3(6)
C26 C30 C10 121.9(6)
C34 C33 C21 121.1(14)
C34 C33 H33 120.0
C21 C33 H33 118.8
C33 C34 C31 120.4(16)
C33 C34 H34 119.8
C31 C34 H34 119.7
C34 C31 C37 119.2(11)
C34 C31 H31 123.2
C37 C31 H31 117.6
C36 C35 C24 121.5(19)
C36 C35 H35 115.4
C24 C35 H35 123.2
C40 C36 C35 120.6(19)
C40 C36 H36 125.4
C35 C36 H36 113.9
C31 C37 C38 119.9(15)
C31 C37 H37 124.8
C38 C37 H37 115.2
C21 C38 C37 120.2(12)
C21 C38 H38 120.5
C37 C38 H38 119.4
C36 C40 C39 119.7(17)
C36 C40 H40 110.2
C39 C40 H40 129.5
C41 C39 C40 119(2)
C41 C39 H39 116.7
C40 C39 H39 123.9
C24 C41 C39 122.3(15)
C24 C41 H41 116.1
C39 C41 H41 121.6

loop_
_geom_bond_atom_site_label_1
_geom_bond_atom_site_label_2
_geom_bond_distance
P1 O2 1.581(4)
P1 O5 1.592(4)
P1 N6 1.637(5)
P1 B23 1.888(7)
O2 C8 1.447(6)
O3 C14 1.235(6)
N4 C14 1.382(7)
N4 C13 1.450(7)
N4 C9 1.464(7)
O5 C19 1.432(8)
N6 C11 1.461(7)
N6 C12 1.462(7)
N7 C14 1.339(7)
N7 C18 1.464(7)
N7 H7 0.9615
C8 C9 1.512(7)
C8 H8A 0.9718
C8 H8B 0.9693
C9 C20 1.539(8)
C9 H9 0.9825
C10 C30 1.508(8)
C10 C11 1.531(8)
C10 H10A 0.8952
C10 H10B 1.0075
C11 C19 1.512(8)
C11 H11 1.0297
C12 C13 1.527(8)
C12 H12A 0.9707
C12 H12B 0.9696
C13 H13A 0.9697
C13 H13B 0.9700
C15 C16 1.366(9)
C15 C30 1.377(9)
C15 H15 0.9212
C16 C17 1.337(12)
C16 H16 0.9416
C17 C25 1.348(13)
C17 H17 0.9344
C18 C24 1.494(11)
C18 C22 1.534(10)
C18 H18 0.9674
C19 H19A 0.9536
C19 H19B 0.9704
C20 C21 1.500(9)
C20 H20A 0.9549
C20 H20B 1.0087
C21 C38 1.346(12)
C21 C33 1.374(12)
C22 H22A 0.9850
C22 H22B 0.9566
C22 H22C 0.9668
B23 H23A 0.9600
B23 H23B 0.9600
B23 H23C 0.9600
C24 C41 1.364(13)
C24 C35 1.377(13)
C25 C26 1.412(13)
C25 H25 0.9063
C26 C30 1.385(11)
C26 H26 0.9456
C33 C34 1.349(18)
C33 H33 0.9374
C34 C31 1.38(3)
C34 H34 0.9369
C31 C37 1.35(3)
C31 H31 0.9319
C35 C36 1.35(3)
C35 H35 0.9332
C36 C40 1.37(4)
C36 H36 0.8715
C37 C38 1.404(15)
C37 H37 0.9888
C38 H38 0.9368
C40 C39 1.34(4)
C40 H40 0.9302
C39 C41 1.387(15)
C39 H39 0.9619
C41 H41 0.8482
